data_2010851
loop_
_publ_author_name
'Hosomi, Hiroyuki'
'Ohba, Shigeru'
'Ito, Yoshikatsu'

_publ_section_title
;
 Triethylammonium hydrogen fumarate
;
_journal_issue 4
_journal_name_full 'Acta Crystallographica Section C'
_journal_page_first e139
_journal_page_last e139
_journal_paper_doi 10.1107/S0108270100003267
_journal_volume 56
_journal_year 2000
_chemical_formula_iupac 'C6 H16 N1 1+, C4 H3 O4 1-'
_chemical_formula_moiety 'C6 H16 N1 1+, C4 H3 O4 1-'
_chemical_formula_sum 'C10 H19 N O4'
_chemical_formula_weight 217.26
_space_group_IT_number 2
_symmetry_cell_setting triclinic
_symmetry_space_group_name_Hall '-P 1'
_symmetry_space_group_name_H-M 'P -1'
_cell_angle_alpha 95.03(3)
_cell_angle_beta 90.11(2)
_cell_angle_gamma 113.990(10)
_cell_formula_units_Z 4
_cell_length_a 13.409(3)
_cell_length_b 13.656(3)
_cell_length_c 7.432(2)
_cell_measurement_reflns_used 25
_cell_measurement_temperature 295.0(10)
_cell_measurement_theta_max 15.0
_cell_measurement_theta_min 14.4
_cell_volume 1237.5(5)
_computing_cell_refinement 'MSC/AFC Diffractometer Control Software'
_computing_data_collection
;MSC/AFC Diffractometer Control Software
(Molecular Structure Corporation, 1993)
;
_computing_data_reduction 'TEXSAN (Molecular Structure Corporation, 1999)'
_computing_publication_material TEXSAN
_computing_structure_refinement 'SHELXL97 (Sheldrick, 1997)'
_computing_structure_solution 'SIR92 (Altomare et al., 1994)'
_diffrn_measurement_device_type 'Rigaku AFC5'
_diffrn_measurement_method \q-2\q
_diffrn_radiation_type MoK\a
_diffrn_radiation_wavelength .71073
_diffrn_reflns_av_R_equivalents .016
_diffrn_reflns_limit_h_max 17
_diffrn_reflns_limit_h_min 0
_diffrn_reflns_limit_k_max 17
_diffrn_reflns_limit_k_min -17
_diffrn_reflns_limit_l_max 9
_diffrn_reflns_limit_l_min -9
_diffrn_reflns_number 5071
_diffrn_reflns_theta_max 26.0
_diffrn_reflns_theta_min 2.0
_diffrn_standards_decay_% 4.4
_diffrn_standards_interval_count 100
_diffrn_standards_number 3
_exptl_absorpt_coefficient_mu .089
_exptl_absorpt_correction_type none
_exptl_crystal_colour colourless
_exptl_crystal_density_diffrn 1.166
_exptl_crystal_density_method 'not measured'
_exptl_crystal_description prism
_exptl_crystal_size_max .6
_exptl_crystal_size_mid .6
_exptl_crystal_size_min .4
_refine_diff_density_max .21
_refine_diff_density_min -.12
_refine_ls_extinction_coef .026(2)
_refine_ls_extinction_method 'SHELXL97 (Sheldrick, 1997)'
_refine_ls_goodness_of_fit_ref 1.02
_refine_ls_hydrogen_treatment refall
_refine_ls_number_parameters 424
_refine_ls_number_reflns 4850
_refine_ls_R_factor_gt .045
_refine_ls_shift/su_max .001
_refine_ls_structure_factor_coef Fsqd
_refine_ls_weighting_details 'w = 1/[\s^2^(Fo^2^) + (0.0510P)^2^+0.1858P] where P = (Fo^2^+2Fc^2^)/3'
_refine_ls_weighting_scheme calc
_refine_ls_wR_factor_ref .117
_reflns_number_gt 3040
_reflns_number_total 4850
_reflns_threshold_expression I>2\s(I)
_cod_data_source_file qa0235.cif
_cod_data_source_block I
_cod_original_formula_sum 'C10 H19 N1 O4'
_cod_database_code 2010851

loop_
_symmetry_equiv_pos_as_xyz
x,y,z
-x,-y,-z

loop_
_atom_site_label
_atom_site_fract_x
_atom_site_fract_y
_atom_site_fract_z
_atom_site_U_iso_or_equiv
_atom_site_adp_type
_atom_site_calc_flag
_atom_site_refinement_flags
_atom_site_occupancy
_atom_site_disorder_assembly
_atom_site_disorder_group
_atom_site_type_symbol
O1 .71490(10) .27340(10) .8165(2) .0790(5) Uani d . 1.00 . . O
O2 .54650(10) .15030(10) .7510(2) .0644(4) Uani d . 1.00 . . O
O3 .67830(10) .25050(10) .1407(2) .0724(5) Uani d . 1.00 . . O
O4 .85130(10) .36090(10) .2025(2) .0660(4) Uani d . 1.00 . . O
O5 .82330(10) -.16240(10) .4545(2) .0537(4) Uani d . 1.00 . . O
O6 .85790(10) -.14500(10) .7516(2) .0636(4) Uani d . 1.00 . . O
O7 .65490(10) -.32080(10) .4898(2) .0684(5) Uani d . 1.00 . . O
O8 .70920(10) -.43160(10) .3233(2) .0714(5) Uani d . 1.00 . . O
N9 .60030(10) -.13780(10) .9926(2) .0488(4) Uani d . 1.00 . . N
N10 .89920(10) -.35630(10) .1308(2) .0498(4) Uani d . 1.00 . . N
C11 .6366(2) .2156(2) .7091(2) .0509(5) Uani d . 1.00 . . C
C12 .6544(2) .2258(2) .5117(3) .0550(5) Uani d . 1.00 . . C
C13 .7388(2) .2973(2) .4453(2) .0519(5) Uani d . 1.00 . . C
C14 .7610(2) .3063(2) .2501(2) .0478(5) Uani d . 1.00 . . C
C15 .88120(10) -.11670(10) .6008(3) .0430(4) Uani d . 1.00 . . C
C16 .9843(2) -.02060(10) .5768(3) .0435(4) Uani d . 1.00 . . C
C17 .64430(10) -.4130(2) .4212(3) .0476(5) Uani d . 1.00 . . C
C18 .5417(2) -.5048(2) .4629(3) .0479(5) Uani d . 1.00 . . C
C19 .5884(2) -.0611(2) .8697(3) .0562(5) Uani d . 1.00 . . C
C20 .6635(3) -.0396(3) .7138(4) .0822(9) Uani d . 1.00 . . C
C21 .7063(2) -.0938(2) 1.1004(3) .0659(6) Uani d . 1.00 . . C
C22 .7241(3) .0054(3) 1.2208(4) .0799(8) Uani d . 1.00 . . C
C23 .5769(3) -.2453(2) .8914(3) .0673(6) Uani d . 1.00 . . C
C24 .5422(4) -.3348(3) 1.0123(5) .0980(10) Uani d . 1.00 . . C
C25 .9282(2) -.2414(2) .0972(4) .0572(6) Uani d . 1.00 . . C
C26 1.0368(3) -.1878(3) .0141(5) .0865(9) Uani d . 1.00 . . C
C27 .8772(2) -.4305(2) -.0402(3) .0646(6) Uani d . 1.00 . . C
C28 .7815(3) -.4362(3) -.1515(5) .0878(9) Uani d . 1.00 . . C
C29 .9795(2) -.3709(2) .2549(4) .0685(7) Uani d . 1.00 . . C
C30 .9897(3) -.3115(4) .4387(5) .1010(10) Uani d . 1.00 . . C
H3 .699(3) .260(2) .001(4) .12810(10) Uiso d . 1.00 . . H
H5 .744(3) -.242(2) .473(4) .12100(10) Uiso d . 1.00 . . H
H9 .546(2) -.149(2) 1.071(3) .05829(8) Uiso d . 1.00 . . H
H10 .838(2) -.376(2) .186(3) .05359(7) Uiso d . 1.00 . . H
H12 .599(2) .175(2) .435(3) .07964(10) Uiso d . 1.00 . . H
H13 .794(2) .349(2) .528(3) .06794(8) Uiso d . 1.00 . . H
H16 1.027(2) .012(2) .687(3) .05385(7) Uiso d . 1.00 . . H
H18 .540(2) -.570(2) .432(3) .04613(7) Uiso d . 1.00 . . H
H19A .602(2) .006(2) .945(3) .06567(8) Uiso d . 1.00 . . H
H19B .510(2) -.094(2) .824(3) .07506(9) Uiso d . 1.00 . . H
H20A .651(2) -.107(2) .644(4) .09170(10) Uiso d . 1.00 . . H
H20B .646(2) .010(3) .642(4) .11460(10) Uiso d . 1.00 . . H
H20C .744(3) -.009(3) .769(5) .1402(2) Uiso d . 1.00 . . H
H21A .763(2) -.081(2) 1.011(4) .08830(10) Uiso d . 1.00 . . H
H21B .701(2) -.152(2) 1.171(3) .07443(9) Uiso d . 1.00 . . H
H22A .665(2) -.001(2) 1.295(4) .08630(10) Uiso d . 1.00 . . H
H22B .789(3) .023(2) 1.302(4) .11080(10) Uiso d . 1.00 . . H
H22C .734(2) .066(2) 1.152(4) .10430(10) Uiso d . 1.00 . . H
H23A .646(2) -.237(2) .825(3) .08292(10) Uiso d . 1.00 . . H
H23B .516(2) -.257(2) .799(4) .08820(10) Uiso d . 1.00 . . H
H24A .529(2) -.399(3) .943(4) .10830(10) Uiso d . 1.00 . . H
H24B .608(3) -.317(3) 1.098(5) .1450(2) Uiso d . 1.00 . . H
H24C .485(3) -.338(3) 1.079(5) .1221(2) Uiso d . 1.00 . . H
H25A .926(2) -.207(2) .206(3) .07549(9) Uiso d . 1.00 . . H
H25B .873(2) -.244(2) .017(3) .06133(8) Uiso d . 1.00 . . H
H26A 1.037(3) -.228(3) -.104(5) .1308(2) Uiso d . 1.00 . . H
H26B 1.098(3) -.184(2) .097(4) .11480(10) Uiso d . 1.00 . . H
H26C 1.049(2) -.117(3) .005(4) .10650(10) Uiso d . 1.00 . . H
H27A .947(2) -.406(2) -.096(3) .06638(8) Uiso d . 1.00 . . H
H27B .867(2) -.500(3) .000(4) .10530(10) Uiso d . 1.00 . . H
H28A .768(3) -.493(3) -.243(5) .11630(10) Uiso d . 1.00 . . H
H28B .720(3) -.452(3) -.083(5) .1206(2) Uiso d . 1.00 . . H
H28C .801(3) -.363(3) -.195(5) .1533(2) Uiso d . 1.00 . . H
H29A 1.047(2) -.348(2) .193(3) .07096(8) Uiso d . 1.00 . . H
H29B .951(2) -.450(3) .267(4) .10680(10) Uiso d . 1.00 . . H
H30A .915(3) -.335(3) .483(5) .1386(2) Uiso d . 1.00 . . H
H30B 1.033(4) -.233(4) .422(6) .1818(3) Uiso d . 1.00 . . H
H30C 1.029(3) -.342(3) .523(5) .1442(2) Uiso d . 1.00 . . H

loop_
_atom_site_aniso_label
_atom_site_aniso_U_11
_atom_site_aniso_U_22
_atom_site_aniso_U_33
_atom_site_aniso_U_12
_atom_site_aniso_U_13
_atom_site_aniso_U_23
O1 .0710(10) .1100(10) .0270(7) .0062(9) .0055(7) .0147(8)
O2 .0617(9) .0780(10) .0426(8) .0162(8) .0213(7) .0122(7)
O3 .0564(9) .1080(10) .0281(7) .0059(9) .0053(7) .0162(8)
O4 .0544(9) .0860(10) .0457(8) .0133(8) .0144(7) .0195(7)
O5 .0418(7) .0451(8) .0524(8) -.0044(6) .0092(6) .0034(6)
O6 .0549(9) .0671(9) .0556(9) .0083(7) .0135(7) .0221(7)
O7 .0457(8) .0460(9) .0850(10) -.0078(7) .0254(7) -.0082(8)
O8 .0483(8) .0648(9) .0850(10) .0071(7) .0347(8) .0044(8)
N9 .0532(10) .0570(10) .0396(9) .0253(8) .0145(8) .0080(7)
N10 .0397(9) .0570(10) .0530(10) .0174(8) .0161(8) .0159(8)
C11 .0590(10) .0630(10) .0292(9) .0220(10) .0105(9) .0098(9)
C12 .0520(10) .0740(10) .0286(10) .0140(10) .0036(9) .0077(10)
C13 .0490(10) .0690(10) .0297(9) .0160(10) .0037(9) .0062(9)
C14 .0510(10) .0600(10) .0322(9) .0205(10) .0087(9) .0111(9)
C15 .0367(10) .0372(10) .0510(10) .0097(8) .0133(9) .0086(9)
C16 .0369(10) .0368(10) .0480(10) .0061(8) .0066(8) .0019(8)
C17 .0330(10) .0500(10) .0440(10) .0016(8) .0087(8) .0040(9)
C18 .0380(10) .0390(10) .0500(10) .0004(9) .0098(8) -.0029(9)
C19 .0630(10) .0690(10) .0460(10) .0340(10) .0100(10) .0110(10)
C20 .112(3) .097(2) .064(2) .065(2) .041(2) .036(2)
C21 .0600(10) .091(2) .0520(10) .0360(10) .0030(10) .0100(10)
C22 .065(2) .097(2) .061(2) .019(2) .0010(10) -.007(2)
C23 .087(2) .0630(10) .0580(10) .0370(10) .0130(10) .0060(10)
C24 .138(3) .067(2) .093(2) .045(2) .025(3) .017(2)
C25 .0620(10) .0530(10) .0560(10) .0230(10) .0160(10) .0100(10)
C26 .069(2) .066(2) .107(3) .0070(10) .028(2) .028(2)
C27 .069(2) .0590(10) .0650(10) .0250(10) .0190(10) .0060(10)
C28 .090(2) .092(2) .072(2) .029(2) -.007(2) -.008(2)
C29 .0530(10) .082(2) .078(2) .0330(10) .0090(10) .0200(10)
C30 .092(2) .155(4) .074(2) .070(3) -.009(2) .003(2)

loop_
_atom_type_symbol
_atom_type_description
_atom_type_scat_dispersion_real
_atom_type_scat_dispersion_imag
_atom_type_scat_source
C C .003 .002
;International Tables for Crystallography
(1992, Vol. C)
;
H H .000 .000
;International Tables for Crystallography
(1992, Vol. C)
;
N N .006 .003
;International Tables for Crystallography
(1992, Vol. C)
;
O O .011 .006
;International Tables for Crystallography
(1992, Vol. C)
;

loop_
_geom_angle_atom_site_label_1
_geom_angle_atom_site_label_2
_geom_angle_atom_site_label_3
_geom_angle_site_symmetry_1
_geom_angle_site_symmetry_3
_geom_angle
_geom_angle_publ_flag
C14 O3 H3 . . 111.0(10) no
C15 O5 H5 . . 114.0(10) no
C17 O7 H5 . . 118.0(10) no
C19 N9 C21 . . 114.1(2) no
C19 N9 C23 . . 111.1(2) no
C19 N9 H9 . . 104.0(10) no
C21 N9 C23 . . 112.5(2) no
C21 N9 H9 . . 107.0(10) no
C23 N9 H9 . . 105.0(10) no
C25 N10 C27 . . 113.1(2) no
C25 N10 C29 . . 113.9(2) no
C25 N10 H10 . . 105.0(10) no
C27 N10 C29 . . 110.9(2) no
C27 N10 H10 . . 106.0(10) no
C29 N10 H10 . . 106.0(10) no
O1 C11 O2 . . 126.1(2) yes
O1 C11 C12 . . 117.0(2) no
O2 C11 C12 . . 116.9(2) no
C11 C12 C13 . . 124.9(2) no
C11 C12 H12 . . 114.0(10) no
C13 C12 H12 . . 120.0(10) no
C12 C13 C14 . . 126.1(2) no
C12 C13 H13 . . 118.0(10) no
C14 C13 H13 . . 115.0(10) no
O3 C14 O4 . . 124.3(2) yes
O3 C14 C13 . . 115.0(2) no
O4 C14 C13 . . 120.7(2) no
O5 C15 O6 . . 125.60(10) yes
O5 C15 C16 . . 115.1(2) no
O6 C15 C16 . . 119.4(2) no
C15 C16 C16 . 2_756 125.1(2) no
C15 C16 H16 . . 113.0(10) no
C16 C16 H16 2_756 . 120.0(10) no
O7 C17 O8 . . 125.7(2) yes
O7 C17 C18 . . 115.6(2) no
O8 C17 C18 . . 118.7(2) no
C17 C18 C18 . 2_646 124.9(3) no
C17 C18 H18 . . 114.0(10) no
C18 C18 H18 2_646 . 120.0(10) no
N9 C19 C20 . . 114.2(3) no
N9 C19 H19A . . 106.0(10) no
N9 C19 H19B . . 106.0(10) no
C20 C19 H19A . . 110.0(10) no
C20 C19 H19B . . 110.0(10) no
H19A C19 H19B . . 108(2) no
C19 C20 H20A . . 109.0(10) no
C19 C20 H20B . . 106.0(10) no
C19 C20 H20C . . 107(2) no
H20A C20 H20B . . 112(2) no
H20A C20 H20C . . 106(2) no
H20B C20 H20C . . 115(2) no
N9 C21 C22 . . 113.4(3) no
N9 C21 H21A . . 105.0(10) no
N9 C21 H21B . . 103.0(10) no
C22 C21 H21A . . 111.0(10) no
C22 C21 H21B . . 110.0(10) no
H21A C21 H21B . . 111(2) no
C21 C22 H22A . . 113.0(10) no
C21 C22 H22B . . 109(2) no
C21 C22 H22C . . 111.0(10) no
H22A C22 H22B . . 107(2) no
H22A C22 H22C . . 104(2) no
H22B C22 H22C . . 109(2) no
N9 C23 C24 . . 112.7(2) no
N9 C23 H23A . . 106.0(10) no
N9 C23 H23B . . 105.0(10) no
C24 C23 H23A . . 112.0(10) no
C24 C23 H23B . . 110.0(10) no
H23A C23 H23B . . 108(2) no
C23 C24 H24A . . 108(2) no
C23 C24 H24B . . 104(2) no
C23 C24 H24C . . 112(2) no
H24A C24 H24B . . 109(3) no
H24A C24 H24C . . 112(2) no
H24B C24 H24C . . 108(3) no
N10 C25 C26 . . 114.3(3) no
N10 C25 H25A . . 105.0(10) no
N10 C25 H25B . . 104.0(10) no
C26 C25 H25A . . 111.0(10) no
C26 C25 H25B . . 109.0(10) no
H25A C25 H25B . . 111(2) no
C25 C26 H26A . . 109.0(10) no
C25 C26 H26B . . 110.0(10) no
C25 C26 H26C . . 107(2) no
H26A C26 H26B . . 110(3) no
H26A C26 H26C . . 113(2) no
H26B C26 H26C . . 104(2) no
N10 C27 C28 . . 113.2(3) no
N10 C27 H27A . . 103.0(10) no
N10 C27 H27B . . 104.0(10) no
C28 C27 H27A . . 117.0(10) no
C28 C27 H27B . . 112.0(10) no
H27A C27 H27B . . 103(2) no
C27 C28 H28A . . 105(2) no
C27 C28 H28B . . 110(2) no
C27 C28 H28C . . 107(2) no
H28A C28 H28B . . 108(2) no
H28A C28 H28C . . 115(3) no
H28B C28 H28C . . 108(3) no
N10 C29 C30 . . 112.4(3) no
N10 C29 H29A . . 105.0(10) no
N10 C29 H29B . . 106.0(10) no
C30 C29 H29A . . 113.0(10) no
C30 C29 H29B . . 109.0(10) no
H29A C29 H29B . . 110(2) no
C29 C30 H30A . . 106.0(10) no
C29 C30 H30B . . 105(2) no
C29 C30 H30C . . 106(2) no
H30A C30 H30B . . 119(4) no
H30A C30 H30C . . 104(3) no
H30B C30 H30C . . 113(3) no

loop_
_geom_bond_atom_site_label_1
_geom_bond_atom_site_label_2
_geom_bond_site_symmetry_1
_geom_bond_site_symmetry_2
_geom_bond_distance
_geom_bond_publ_flag
O1 C11 . . 1.255(2) yes
O2 C11 . . 1.235(2) yes
O3 C14 . . 1.293(2) yes
O3 H3 . . 1.08(3) no
O4 C14 . . 1.208(2) yes
O5 C15 . . 1.288(2) yes
O5 H5 . . 1.19(3) no
O6 C15 . . 1.217(2) yes
O7 C17 . . 1.268(3) yes
O7 H5 . . 1.26(3) no
O8 C17 . . 1.226(3) yes
N9 C19 . . 1.503(4) no
N9 C21 . . 1.497(3) no
N9 C23 . . 1.500(3) no
N9 H9 . . .90(2) no
N10 C25 . . 1.500(3) no
N10 C27 . . 1.503(3) no
N10 C29 . . 1.501(4) no
N10 H10 . . .87(2) no
C11 C12 . . 1.497(3) no
C12 C13 . . 1.290(3) no
C12 H12 . . .93(2) no
C13 C14 . . 1.487(3) no
C13 H13 . . .96(2) no
C15 C16 . . 1.493(2) no
C16 C16 . 2_756 1.312(4) no
C16 H16 . . .97(2) no
C17 C18 . . 1.493(2) no
C18 C18 . 2_646 1.296(4) no
C18 H18 . . .89(2) no
C19 C20 . . 1.506(4) no
C19 H19A . . .97(2) no
C19 H19B . . 1.00(3) no
C20 H20A . . .97(3) no
C20 H20B . . .99(4) no
C20 H20C . . 1.05(4) no
C21 C22 . . 1.488(4) no
C21 H21A . . .98(3) no
C21 H21B . . .97(3) no
C22 H22A . . .95(3) no
C22 H22B . . .99(3) no
C22 H22C . . .97(3) no
C23 C24 . . 1.500(5) no
C23 H23A . . 1.02(3) no
C23 H23B . . 1.02(3) no
C24 H24A . . .93(3) no
C24 H24B . . 1.01(4) no
C24 H24C . . .90(4) no
C25 C26 . . 1.502(4) no
C25 H25A . . .91(3) no
C25 H25B . . .94(3) no
C26 H26A . . .99(4) no
C26 H26B . . 1.01(4) no
C26 H26C . . .92(4) no
C27 C28 . . 1.496(5) no
C27 H27A . . .97(2) no
C27 H27B . . .98(4) no
C28 H28A . . .95(3) no
C28 H28B . . .93(4) no
C28 H28C . . 1.01(5) no
C29 C30 . . 1.502(5) no
C29 H29A . . .96(2) no
C29 H29B . . 1.01(3) no
C30 H30A . . .99(4) no
C30 H30B . . 1.00(5) no
C30 H30C . . 1.03(5) no

loop_
_geom_hbond_atom_site_label_D
_geom_hbond_atom_site_label_H
_geom_hbond_atom_site_label_A
_geom_hbond_site_symmetry_A
_geom_hbond_distance_DH
_geom_hbond_distance_HA
_geom_hbond_distance_DA
_geom_hbond_angle_DHA
O3 H3 O1 1_554 1.08(3) 1.40(3) 2.481(2) 174(3)
O5 H5 O7 . 1.19(3) 1.26(3) 2.445(2) 175(4)
N9 H9 O2 2_657 .90(2) 1.81(2) 2.708(2) 170(2)
N10 H10 O8 . .87(2) 1.92(2) 2.781(2) 173(2)
